data_4023749
loop_
_publ_author_name
'Daniel B. Werz'
'Felix R. Fischer'
'Stefan C. Kornmayer'
'Frank Rominger'
'Rolf Gleiter'

_publ_contact_author_address
;
        Organisch-Chemisches Institut
        Universit\"at Heidelberg
        Im Neuenheimer Feld 270
        D-69120 Heidelberg
        Germany
;
_publ_contact_author_email rolf.gleiter@oci.uni-heidelberg.de
_publ_contact_author_fax '049 6221 54- 4205'
_publ_contact_author_name 'Gleiter, Rolf'
_publ_contact_author_phone '049 6221 54- 8400'
_publ_section_title
;
 Macrocyclic Cyclophanes with Two and Three
 \a,\w-Dichalcogena-1,4-diethynylaryl Units:
 Syntheses and Structural Properties
;
_journal_name_full 'Journal of Organic Chemistry'
_journal_page_first 8021
_journal_page_last 8029
_journal_paper_doi 10.1021/jo801378p
_journal_volume 73
_journal_year 2008
_chemical_formula_sum 'C12 H18 N2 Se2'
_chemical_formula_weight 348.20
_chemical_name_systematic
; 
 ? 
;
_space_group_IT_number 14
_symmetry_cell_setting monoclinic
_symmetry_space_group_name_Hall '-P 2ybc'
_symmetry_space_group_name_H-M 'P 1 21/c 1'
_atom_sites_solution_hydrogens geom
_atom_sites_solution_primary direct
_atom_sites_solution_secondary difmap
_audit_creation_method SHELXL-97
_cell_angle_alpha 90.0
_cell_angle_beta 106.003(2)
_cell_angle_gamma 90.0
_cell_formula_units_Z 4
_cell_length_a 11.646(1)
_cell_length_b 10.434(1)
_cell_length_c 11.443(1)
_cell_measurement_reflns_used 6378
_cell_measurement_temperature 100(2)
_cell_measurement_theta_max 28.31
_cell_measurement_theta_min 2.67
_cell_volume 1336.8(2)
_computing_cell_refinement 'Bruker SMART'
_computing_data_collection 'Bruker SMART'
_computing_data_reduction 'Bruker SAINT'
_computing_molecular_graphics 'Bruker SHELXTL'
_computing_publication_material 'Bruker SHELXTL'
_computing_structure_refinement 'SHELXL-97 (Sheldrick, 1997)'
_computing_structure_solution 'SHELXS-97 (Sheldrick, 1990)'
_diffrn_ambient_temperature 100(2)
_diffrn_measured_fraction_theta_full 0.996
_diffrn_measured_fraction_theta_max 0.996
_diffrn_measurement_device_type 'CCD area detector'
_diffrn_measurement_method 'phi and omega scans'
_diffrn_radiation_monochromator graphite
_diffrn_radiation_source 'fine-focus sealed tube'
_diffrn_radiation_type MoK\a
_diffrn_radiation_wavelength 0.71073
_diffrn_reflns_av_R_equivalents 0.021
_diffrn_reflns_av_sigmaI/netI 0.019
_diffrn_reflns_limit_h_max 15
_diffrn_reflns_limit_h_min -15
_diffrn_reflns_limit_k_max 13
_diffrn_reflns_limit_k_min -13
_diffrn_reflns_limit_l_max 15
_diffrn_reflns_limit_l_min -15
_diffrn_reflns_number 13812
_diffrn_reflns_theta_full 28.31
_diffrn_reflns_theta_max 28.31
_diffrn_reflns_theta_min 1.82
_exptl_absorpt_coefficient_mu 5.508
_exptl_absorpt_correction_T_max 0.7334
_exptl_absorpt_correction_T_min 0.5578
_exptl_absorpt_correction_type multi-scan
_exptl_absorpt_process_details 'Blessing, Acta Cryst. (1995) A51 33-38.'
_exptl_crystal_colour colourless
_exptl_crystal_density_diffrn 1.730
_exptl_crystal_density_method 'not measured'
_exptl_crystal_description irregular
_exptl_crystal_F_000 688
_exptl_crystal_size_max 0.12
_exptl_crystal_size_mid 0.11
_exptl_crystal_size_min 0.06
_refine_diff_density_max 1.179
_refine_diff_density_min -0.261
_refine_diff_density_rms 0.162
_refine_ls_extinction_method none
_refine_ls_goodness_of_fit_ref 1.065
_refine_ls_hydrogen_treatment refall
_refine_ls_matrix_type full
_refine_ls_number_parameters 217
_refine_ls_number_reflns 3322
_refine_ls_number_restraints 0
_refine_ls_restrained_S_all 1.065
_refine_ls_R_factor_all 0.0429
_refine_ls_R_factor_gt 0.0395
_refine_ls_shift/su_max 0.001
_refine_ls_shift/su_mean 0.000
_refine_ls_structure_factor_coef Fsqd
_refine_ls_weighting_details 'calc w=1/[\s^2^(Fo^2^)+(0.0734P)^2^+0.0000P] where P=(Fo^2^+2Fc^2^)/3'
_refine_ls_weighting_scheme calc
_refine_ls_wR_factor_gt 0.0929
_refine_ls_wR_factor_ref 0.0954
_reflns_number_gt 2991
_reflns_number_total 3322
_reflns_threshold_expression >2sigma(I)
_cod_data_source_file jo801378p_si_002_12.cif
_cod_data_source_block sko2_(in_paper_25)
_cod_original_sg_symbol_H-M 'P 21/c'
_cod_database_code 4023749

loop_
_symmetry_equiv_pos_as_xyz
'x, y, z'
'-x, y+1/2, -z+1/2'
'-x, -y, -z'
'x, -y-1/2, z-1/2'

loop_
_atom_site_label
_atom_site_type_symbol
_atom_site_fract_x
_atom_site_fract_y
_atom_site_fract_z
_atom_site_U_iso_or_equiv
_atom_site_adp_type
_atom_site_occupancy
_atom_site_symmetry_multiplicity
_atom_site_calc_flag
_atom_site_refinement_flags
_atom_site_disorder_assembly
_atom_site_disorder_group
Se1 Se 0.53006(2) -0.09576(2) 0.18152(2) 0.03861(10) Uani 1 1 d . . .
Se2 Se 0.90520(2) -0.33124(2) 0.64263(2) 0.03881(10) Uani 1 1 d . . .
N1 N 0.3934(2) 0.1494(2) 0.1608(2) 0.0465(5) Uani 1 1 d . . .
N2 N 0.9158(2) -0.3813(3) 0.3885(2) 0.0486(5) Uani 1 1 d . . .
C1 C 0.76511(19) 0.0463(2) 0.5214(2) 0.0320(4) Uani 1 1 d . . .
C2 C 0.8399(2) 0.1507(2) 0.4812(2) 0.0326(4) Uani 1 1 d . . .
C3 C 0.7798(2) 0.2820(2) 0.4596(2) 0.0358(4) Uani 1 1 d . . .
C4 C 0.7454(2) 0.3271(2) 0.5722(2) 0.0380(5) Uani 1 1 d . . .
C5 C 0.6672(2) 0.2282(2) 0.6113(2) 0.0368(5) Uani 1 1 d . . .
C6 C 0.7274(2) 0.0967(2) 0.6323(2) 0.0351(5) Uani 1 1 d . . .
C7 C 0.65099(19) 0.0115(2) 0.4193(2) 0.0329(4) Uani 1 1 d . . .
C8 C 0.6755(2) -0.0437(2) 0.3057(2) 0.0341(4) Uani 1 1 d . . .
C9 C 0.4491(2) 0.0570(2) 0.1679(2) 0.0366(5) Uani 1 1 d . . .
C10 C 0.8475(2) -0.0718(2) 0.5585(2) 0.0333(4) Uani 1 1 d . . .
C11 C 0.7904(2) -0.1885(2) 0.5991(2) 0.0355(4) Uani 1 1 d . . .
C12 C 0.9097(2) -0.3640(2) 0.4853(2) 0.0385(5) Uani 1 1 d . . .
H2A H 0.911(3) 0.159(3) 0.544(3) 0.037(7) Uiso 1 1 d . . .
H2B H 0.860(3) 0.122(3) 0.407(3) 0.035(7) Uiso 1 1 d . . .
H3A H 0.835(3) 0.344(3) 0.442(3) 0.031(7) Uiso 1 1 d . . .
H3B H 0.706(2) 0.275(3) 0.394(3) 0.030(6) Uiso 1 1 d . . .
H4A H 0.706(3) 0.410(3) 0.558(3) 0.051(9) Uiso 1 1 d . . .
H4B H 0.827(3) 0.340(3) 0.642(3) 0.050(9) Uiso 1 1 d . . .
H5A H 0.593(2) 0.222(3) 0.550(2) 0.029(6) Uiso 1 1 d . . .
H5B H 0.643(3) 0.257(3) 0.683(3) 0.042(8) Uiso 1 1 d . . .
H6A H 0.670(3) 0.037(3) 0.656(3) 0.043(8) Uiso 1 1 d . . .
H6B H 0.798(3) 0.103(3) 0.700(3) 0.040(8) Uiso 1 1 d . . .
H7A H 0.607(3) -0.042(3) 0.452(3) 0.041(8) Uiso 1 1 d . . .
H7B H 0.602(3) 0.087(3) 0.392(3) 0.041(8) Uiso 1 1 d . . .
H8A H 0.716(3) -0.123(3) 0.323(3) 0.046(8) Uiso 1 1 d . . .
H8B H 0.717(2) 0.011(3) 0.269(3) 0.034(7) Uiso 1 1 d . . .
H10A H 0.881(3) -0.095(3) 0.492(3) 0.039(8) Uiso 1 1 d . . .
H10B H 0.915(3) -0.044(3) 0.624(3) 0.041(8) Uiso 1 1 d . . .
H11A H 0.721(3) -0.221(3) 0.538(3) 0.047(8) Uiso 1 1 d . . .
H11B H 0.768(3) -0.174(3) 0.679(3) 0.041(8) Uiso 1 1 d . . .

loop_
_atom_site_aniso_label
_atom_site_aniso_U_11
_atom_site_aniso_U_22
_atom_site_aniso_U_33
_atom_site_aniso_U_23
_atom_site_aniso_U_13
_atom_site_aniso_U_12
Se1 0.03667(15) 0.03531(15) 0.03953(16) -0.00571(9) 0.00329(11) -0.00097(8)
Se2 0.04038(16) 0.03747(16) 0.03864(16) 0.00599(9) 0.01100(11) 0.00500(9)
N1 0.0383(11) 0.0423(12) 0.0547(13) 0.0007(10) 0.0060(10) -0.0019(9)
N2 0.0436(12) 0.0527(13) 0.0476(13) -0.0082(10) 0.0094(10) -0.0003(10)
C1 0.0310(10) 0.0345(10) 0.0305(10) -0.0006(8) 0.0083(8) 0.0013(8)
C2 0.0293(10) 0.0348(11) 0.0334(11) -0.0025(8) 0.0084(9) -0.0016(8)
C3 0.0372(11) 0.0367(11) 0.0338(11) 0.0011(9) 0.0101(9) 0.0003(9)
C4 0.0433(12) 0.0359(12) 0.0334(11) -0.0016(8) 0.0085(10) 0.0044(9)
C5 0.0405(11) 0.0385(12) 0.0320(11) 0.0003(9) 0.0112(9) 0.0068(9)
C6 0.0371(11) 0.0391(12) 0.0298(10) 0.0001(8) 0.0106(9) 0.0023(9)
C7 0.0297(9) 0.0347(11) 0.0349(11) 0.0000(8) 0.0098(8) -0.0007(8)
C8 0.0331(10) 0.0344(11) 0.0341(11) -0.0010(8) 0.0079(8) -0.0021(8)
C9 0.0335(10) 0.0400(12) 0.0340(11) 0.0028(9) 0.0054(9) -0.0033(9)
C10 0.0311(10) 0.0351(11) 0.0335(10) -0.0006(8) 0.0085(9) 0.0009(8)
C11 0.0351(11) 0.0344(10) 0.0372(11) 0.0018(9) 0.0104(9) 0.0014(8)
C12 0.0349(11) 0.0350(11) 0.0438(13) -0.0006(10) 0.0078(9) 0.0009(9)

loop_
_atom_type_symbol
_atom_type_description
_atom_type_scat_dispersion_real
_atom_type_scat_dispersion_imag
_atom_type_scat_source
C C 0.0033 0.0016 'International Tables Vol C Tables 4.2.6.8 and 6.1.1.4'
H H 0.0000 0.0000 'International Tables Vol C Tables 4.2.6.8 and 6.1.1.4'
N N 0.0061 0.0033 'International Tables Vol C Tables 4.2.6.8 and 6.1.1.4'
Se Se -0.0929 2.2259 'International Tables Vol C Tables 4.2.6.8 and 6.1.1.4'

loop_
_geom_angle_atom_site_label_1
_geom_angle_atom_site_label_2
_geom_angle_atom_site_label_3
_geom_angle
_geom_angle_site_symmetry_1
_geom_angle_site_symmetry_3
_geom_angle_publ_flag
C9 Se1 C8 98.16(10) . . ?
C12 Se2 C11 95.34(11) . . ?
C2 C1 C6 108.49(18) . . ?
C2 C1 C10 106.62(18) . . ?
C6 C1 C10 109.88(19) . . ?
C2 C1 C7 112.21(18) . . ?
C6 C1 C7 108.64(18) . . ?
C10 C1 C7 110.95(19) . . ?
C3 C2 C1 114.18(18) . . ?
C3 C2 H2A 107.8(18) . . ?
C1 C2 H2A 107.1(18) . . ?
C3 C2 H2B 109.8(17) . . ?
C1 C2 H2B 109.6(17) . . ?
H2A C2 H2B 108(3) . . ?
C4 C3 C2 110.86(19) . . ?
C4 C3 H3A 108.0(17) . . ?
C2 C3 H3A 109.3(17) . . ?
C4 C3 H3B 107.3(16) . . ?
C2 C3 H3B 108.6(16) . . ?
H3A C3 H3B 113(2) . . ?
C5 C4 C3 110.9(2) . . ?
C5 C4 H4A 111(2) . . ?
C3 C4 H4A 111(2) . . ?
C5 C4 H4B 110.4(19) . . ?
C3 C4 H4B 106.7(19) . . ?
H4A C4 H4B 107(3) . . ?
C4 C5 C6 111.6(2) . . ?
C4 C5 H5A 109.1(17) . . ?
C6 C5 H5A 109.7(17) . . ?
C4 C5 H5B 111.7(19) . . ?
C6 C5 H5B 111.4(19) . . ?
H5A C5 H5B 103(2) . . ?
C5 C6 C1 113.46(19) . . ?
C5 C6 H6A 106.7(18) . . ?
C1 C6 H6A 112.0(19) . . ?
C5 C6 H6B 108.7(18) . . ?
C1 C6 H6B 108.0(19) . . ?
H6A C6 H6B 108(3) . . ?
C8 C7 C1 114.14(17) . . ?
C8 C7 H7A 113(2) . . ?
C1 C7 H7A 107(2) . . ?
C8 C7 H7B 105(2) . . ?
C1 C7 H7B 110.8(19) . . ?
H7A C7 H7B 107(3) . . ?
C7 C8 Se1 113.30(15) . . ?
C7 C8 H8A 111(2) . . ?
Se1 C8 H8A 101(2) . . ?
C7 C8 H8B 113.6(18) . . ?
Se1 C8 H8B 107.5(18) . . ?
H8A C8 H8B 110(3) . . ?
N1 C9 Se1 176.4(2) . . ?
C11 C10 C1 115.60(18) . . ?
C11 C10 H10A 109.7(18) . . ?
C1 C10 H10A 109.6(18) . . ?
C11 C10 H10B 109.7(19) . . ?
C1 C10 H10B 106.8(19) . . ?
H10A C10 H10B 105(3) . . ?
C10 C11 Se2 111.06(15) . . ?
C10 C11 H11A 114(2) . . ?
Se2 C11 H11A 107(2) . . ?
C10 C11 H11B 112.9(17) . . ?
Se2 C11 H11B 102.3(17) . . ?
H11A C11 H11B 109(3) . . ?
N2 C12 Se2 177.6(2) . . ?

loop_
_geom_bond_atom_site_label_1
_geom_bond_atom_site_label_2
_geom_bond_distance
_geom_bond_site_symmetry_2
_geom_bond_publ_flag
Se1 C9 1.836(3) . ?
Se1 C8 1.964(2) . ?
Se2 C12 1.847(3) . ?
Se2 C11 1.971(2) . ?
N1 C9 1.152(3) . ?
N2 C12 1.144(4) . ?
C1 C2 1.542(3) . ?
C1 C6 1.545(3) . ?
C1 C10 1.547(3) . ?
C1 C7 1.552(3) . ?
C2 C3 1.528(3) . ?
C2 H2A 0.94(3) . ?
C2 H2B 0.98(3) . ?
C3 C4 1.525(3) . ?
C3 H3A 0.97(3) . ?
C3 H3B 0.98(3) . ?
C4 C5 1.524(4) . ?
C4 H4A 0.98(4) . ?
C4 H4B 1.06(4) . ?
C5 C6 1.530(3) . ?
C5 H5A 0.95(3) . ?
C5 H5B 0.98(3) . ?
C6 H6A 1.00(3) . ?
C6 H6B 0.96(3) . ?
C7 C8 1.519(3) . ?
C7 H7A 0.91(3) . ?
C7 H7B 0.97(3) . ?
C8 H8A 0.95(4) . ?
C8 H8B 0.92(3) . ?
C10 C11 1.520(3) . ?
C10 H10A 0.97(3) . ?
C10 H10B 0.97(3) . ?
C11 H11A 0.97(3) . ?
C11 H11B 1.03(3) . ?

loop_
_geom_torsion_atom_site_label_1
_geom_torsion_atom_site_label_2
_geom_torsion_atom_site_label_3
_geom_torsion_atom_site_label_4
_geom_torsion
_geom_torsion_site_symmetry_1
_geom_torsion_site_symmetry_2
_geom_torsion_site_symmetry_3
_geom_torsion_site_symmetry_4
_geom_torsion_publ_flag
C6 C1 C2 C3 -52.7(3) . . . . ?
C10 C1 C2 C3 -171.02(19) . . . . ?
C7 C1 C2 C3 67.3(2) . . . . ?
C1 C2 C3 C4 55.6(3) . . . . ?
C2 C3 C4 C5 -55.3(3) . . . . ?
C3 C4 C5 C6 55.5(3) . . . . ?
C4 C5 C6 C1 -55.2(3) . . . . ?
C2 C1 C6 C5 52.1(3) . . . . ?
C10 C1 C6 C5 168.3(2) . . . . ?
C7 C1 C6 C5 -70.1(2) . . . . ?
C2 C1 C7 C8 62.0(3) . . . . ?
C6 C1 C7 C8 -178.09(19) . . . . ?
C10 C1 C7 C8 -57.2(3) . . . . ?
C1 C7 C8 Se1 176.83(16) . . . . ?
C9 Se1 C8 C7 54.65(18) . . . . ?
C8 Se1 C9 N1 -124(4) . . . . ?
C2 C1 C10 C11 -178.7(2) . . . . ?
C6 C1 C10 C11 63.9(3) . . . . ?
C7 C1 C10 C11 -56.2(3) . . . . ?
C1 C10 C11 Se2 179.70(15) . . . . ?
C12 Se2 C11 C10 -70.16(18) . . . . ?
C11 Se2 C12 N2 91(6) . . . . ?

loop_
_cod_related_entry_id
_cod_related_entry_database
_cod_related_entry_code
1 ChemSpider 30658764
